data_1101073
loop_
_publ_author_name
'Mohammad Abul Haj'
'Miguel Quir\'os'
'Juan M. Salas'
'Jos\'e A. Dobado'
'Jos\'e Molina Molina'
'Manuel G. Basallote'
'M. \'Angeles M\'a\~nez'

_journal_name_full 'European Journal of Inorganic Chemistry'
_journal_page_first 811
_journal_page_last 818
_journal_year 2002
_chemical_formula_sum 'C20 H20 Cu2 N16 O8'
_chemical_formula_weight 739.60
_space_group_IT_number 61
_symmetry_cell_setting orthorhombic
_symmetry_space_group_name_Hall '-P 2ac 2ab'
_symmetry_space_group_name_H-M 'P b c a'
_cell_angle_alpha 90.00
_cell_angle_beta 90.00
_cell_angle_gamma 90.00
_cell_formula_units_Z 4
_cell_length_a 10.2473(5)
_cell_length_b 16.1318(8)
_cell_length_c 16.2087(12)
_cell_measurement_temperature 293(2)
_cell_volume 2679.4(3)
_diffrn_ambient_temperature 293(2)
_exptl_crystal_density_diffrn 1.833
_refine_ls_R_factor_obs 0.1138
_refine_ls_wR_factor_obs 0.1913
_cod_database_code 1101073

loop_
_symmetry_equiv_pos_as_xyz
'x, y, z'
'-x+1/2, -y, z+1/2'
'-x, y+1/2, -z+1/2'
'x+1/2, -y+1/2, -z'
'-x, -y, -z'
'x-1/2, y, -z-1/2'
'x, -y-1/2, z-1/2'
'-x-1/2, y-1/2, z'

loop_
_atom_site_aniso_label
_atom_site_aniso_U_11
_atom_site_aniso_U_22
_atom_site_aniso_U_33
_atom_site_aniso_U_23
_atom_site_aniso_U_13
_atom_site_aniso_U_12
Cu 0.0295(5) 0.0322(5) 0.0607(8) -0.0074(6) 0.0063(6) -0.0025(5)
N1A 0.047(5) 0.044(5) 0.075(6) -0.018(5) 0.006(5) -0.001(4)
C2A 0.038(6) 0.051(6) 0.095(9) -0.016(6) 0.010(6) 0.000(5)
N3A 0.037(4) 0.034(4) 0.064(6) -0.012(4) 0.011(4) -0.002(4)
C3AA 0.031(4) 0.033(4) 0.037(5) -0.002(4) -0.002(4) 0.013(4)
N4A 0.029(4) 0.036(4) 0.048(5) 0.007(4) 0.005(3) 0.002(3)
C5A 0.033(5) 0.041(5) 0.037(5) 0.002(4) 0.004(4) 0.004(4)
O5A 0.042(4) 0.048(4) 0.080(6) -0.013(4) 0.017(4) -0.010(3)
C6A 0.030(5) 0.060(6) 0.056(7) 0.005(5) 0.015(5) 0.000(5)
C7A 0.042(5) 0.044(6) 0.045(6) 0.006(4) 0.010(5) 0.017(5)
N8A 0.038(4) 0.039(4) 0.044(5) 0.000(4) -0.003(4) 0.007(4)
N1B 0.071(7) 0.057(6) 0.091(8) 0.017(6) -0.006(6) -0.003(5)
C2B 0.045(6) 0.077(8) 0.073(9) 0.018(7) 0.001(6) 0.003(6)
N3B 0.050(5) 0.036(4) 0.073(6) 0.018(4) 0.013(5) 0.006(4)
C3AB 0.038(5) 0.053(6) 0.046(6) 0.012(5) 0.013(5) 0.018(5)
N4B 0.029(4) 0.072(6) 0.033(4) -0.018(4) -0.004(4) 0.010(4)
C5B 0.044(6) 0.058(7) 0.059(7) -0.008(6) 0.022(6) 0.008(5)
O5B 0.064(5) 0.064(5) 0.065(5) -0.013(4) 0.005(4) -0.012(4)
C6B 0.052(6) 0.075(8) 0.047(6) -0.001(6) 0.002(5) 0.001(7)
C7B 0.050(6) 0.062(7) 0.045(6) 0.016(5) 0.001(5) 0.009(6)
N8B 0.052(6) 0.066(6) 0.060(6) 0.007(5) 0.003(5) 0.003(5)
O1W 0.050(4) 0.054(4) 0.103(6) -0.017(5) 0.005(4) -0.008(4)
O2W 0.052(5) 0.055(5) 0.120(8) 0.007(5) -0.010(5) -0.004(4)

loop_
_atom_site_label
_atom_site_type_symbol
_atom_site_fract_x
_atom_site_fract_y
_atom_site_fract_z
_atom_site_U_iso_or_equiv
_atom_site_thermal_displace_type
_atom_site_occupancy
_atom_site_calc_flag
_atom_site_refinement_flags
_atom_site_disorder_group
Cu Cu 0.41295(10) 0.43409(7) 0.47510(8) 0.0408(4) Uani 1 d . .
N1A N 0.7195(8) 0.3217(5) 0.3432(6) 0.055(2) Uani 1 d . .
C2A C 0.6011(10) 0.3308(7) 0.3724(8) 0.061(3) Uani 1 d . .
H2A H 0.5371(10) 0.2908(7) 0.3638(8) 0.073 Uiso 1 d R .
N3A N 0.5756(8) 0.4013(5) 0.4152(5) 0.045(2) Uani 1 d . .
C3AA C 0.6909(8) 0.4396(5) 0.4156(5) 0.034(2) Uani 1 d . .
N4A N 0.7217(7) 0.5118(4) 0.4498(5) 0.038(2) Uani 1 d . .
C5A C 0.8448(9) 0.5439(6) 0.4348(6) 0.037(2) Uani 1 d . .
O5A O 0.8758(6) 0.6132(4) 0.4616(5) 0.057(2) Uani 1 d . .
C6A C 0.9342(9) 0.4936(7) 0.3892(6) 0.049(3) Uani 1 d . .
H6A H 1.0180(9) 0.5139(7) 0.3803(6) 0.059 Uiso 1 d R .
C7A C 0.9038(9) 0.4184(6) 0.3581(6) 0.044(2) Uani 1 d . .
H7A H 0.9640(9) 0.3860(6) 0.3298(6) 0.052 Uiso 1 d R .
N8A N 0.7761(7) 0.3929(5) 0.3714(5) 0.041(2) Uani 1 d . .
N1B N 0.5385(11) 0.2800(6) 0.6626(7) 0.073(3) Uani 1 d . .
C2B C 0.4674(11) 0.2982(8) 0.6019(8) 0.065(3) Uani 1 d . .
H2B H 0.4068(11) 0.2623(8) 0.5785(8) 0.078 Uiso 1 d R .
N3B N 0.4895(9) 0.3804(5) 0.5741(6) 0.053(2) Uani 1 d . .
C3AB C 0.5804(10) 0.4087(6) 0.6209(6) 0.045(2) Uani 1 d . .
N4B N 0.6369(7) 0.4849(6) 0.6196(5) 0.045(2) Uani 1 d . .
C5B C 0.7322(10) 0.4995(7) 0.6819(7) 0.054(3) Uani 1 d . .
O5B O 0.7828(8) 0.5678(5) 0.6836(5) 0.065(2) Uani 1 d . .
C6B C 0.7658(11) 0.4336(8) 0.7331(7) 0.058(3) Uani 1 d . .
H6B H 0.8330(11) 0.4421(8) 0.7708(7) 0.070 Uiso 1 d R .
C7B C 0.7081(10) 0.3591(7) 0.7326(6) 0.052(3) Uani 1 d . .
H7B H 0.7336(10) 0.3173(7) 0.7687(6) 0.063 Uiso 1 d R .
N8B N 0.6120(9) 0.3471(6) 0.6772(6) 0.059(2) Uani 1 d . .
O1W O 0.2983(7) 0.3260(4) 0.4336(5) 0.069(2) Uani 1 d . .
H11W H 0.2792(7) 0.3462(4) 0.3859(5) 0.083 Uiso 1 d R .
H12W H 0.2362(7) 0.3328(4) 0.4683(5) 0.083 Uiso 1 d R .
O2W O 0.3527(8) 0.1539(5) 0.4495(7) 0.075(3) Uani 1 d D .
H21W H 0.3426(127) 0.2068(19) 0.4548(81) 0.090 Uiso 1 d D .
H22W H 0.4347(36) 0.1420(79) 0.4521(82) 0.090 Uiso 1 d D .

loop_
_geom_bond_atom_site_label_1
_geom_bond_atom_site_label_2
_geom_bond_distance
_geom_bond_site_symmetry_2
_geom_bond_publ_flag
Cu N3B 1.985(9) . ?
Cu N3A 2.000(8) . ?
Cu N4A 2.036(7) 5_666 ?
Cu N4B 2.080(9) 5_666 ?
Cu O1W 2.207(7) . ?
Cu Cu 2.891(2) 5_666 ?
N1A C2A 1.311(12) . ?
N1A N8A 1.366(10) . ?
C2A N3A 1.358(12) . ?
N3A C3AA 1.333(11) . ?
C3AA N4A 1.328(11) . ?
C3AA N8A 1.358(10) . ?
N4A C5A 1.384(11) . ?
N4A Cu 2.036(7) 5_666 ?
C5A O5A 1.242(11) . ?
C5A C6A 1.430(12) . ?
C6A C7A 1.350(14) . ?
C7A N8A 1.387(12) . ?
N1B C2B 1.259(14) . ?
N1B N8B 1.341(13) . ?
C2B N3B 1.419(14) . ?
N3B C3AB 1.286(13) . ?
C3AB N4B 1.358(13) . ?
C3AB N8B 1.387(12) . ?
N4B C5B 1.425(13) . ?
N4B Cu 2.080(9) 5_666 ?
C5B O5B 1.217(13) . ?
C5B C6B 1.393(15) . ?
C6B C7B 1.339(14) . ?
C7B N8B 1.346(13) . ?
O1W O5A 2.651(10) 5_666 ?
O1W O5B 2.689(12) 5_666 ?
O1W O2W 2.845(11) . ?
O2W O5A 2.865(11) 8_755 ?
